data_6000355
loop_
_publ_author_name
'Serre, C.'
'Ferey, G.'

_publ_section_title
;
 Hydrothermal synthesis and ab initio structural approach of two new
 layered oxyfluorinated titanium(IV) phosphates:
 Ti2(PO4)(2)F4.N2C2H10(MIL-6) and Ti2(PO4)(2)F4.N2C3H12.H2O
;
_journal_name_full 'Journal of Materials Chemistry'
_journal_page_first 579
_journal_page_last 584
_journal_paper_doi 10.1039/a802710b
_journal_volume 9
_journal_year 1999
_chemical_formula_sum 'C2 H10 F4 N2 O8 P2 Ti2'
_space_group_name_H-M_alt 'P 1 21/c 1'
_cell_angle_alpha 90.000
_cell_angle_beta 107.220
_cell_angle_gamma 90.000
_cell_length_a 7.5080
_cell_length_b 8.8810
_cell_length_c 8.9610
_cell_volume 570.72
_cod_database_code 6000355

loop_
_atom_site_label
_atom_site_fract_x
_atom_site_fract_y
_atom_site_fract_z
? ? ? ?
